data_2023313
loop_
_publ_author_name
'Mahadevaiah, Harish Kumar'
'Shivanna, Harishkumar'
'Hanumaiah, Anil Kumar'
'Hirehalli Chikkegowda, Devarajegowda'
'Bandrehalli Siddagangaiah, Palakshamurthy'

_publ_section_title
;
 Crystal structure, Hirshfeld surface analysis, DFT and molecular docking
 studies of ethyl 5-amino-2-bromoisonicotinate
;
_journal_coeditor_code OI2013
_journal_issue 12
_journal_name_full 'Acta Crystallographica Section E Crystallographic Communications'
_journal_paper_doi 10.1107/S2056989024010594
_journal_volume 80
_journal_year 2024
_chemical_formula_iupac 'C8 H9 Br N2 O2'
_chemical_formula_moiety 'C8 H9 Br N2 O2'
_chemical_formula_sum 'C8 H9 Br N2 O2'
_chemical_formula_weight 245.08
_chemical_name_common
;
Ethyl 5-amino-2-bromoisonicotinate
;
_chemical_name_systematic
;
Ethyl 5-amino-2-bromopyridine-4-carboxylate
;
_space_group_crystal_system monoclinic
_space_group_IT_number 14
_space_group_name_Hall '-P 2ybc'
_space_group_name_H-M_alt 'P 1 21/c 1'
_atom_sites_solution_hydrogens mixed
_atom_sites_solution_primary direct
_atom_sites_solution_secondary difmap
_audit_creation_method SHELXL-2019/3
_cell_angle_alpha 90
_cell_angle_beta 92.468(7)
_cell_angle_gamma 90
_cell_formula_units_Z 4
_cell_length_a 4.1538(9)
_cell_length_b 8.9978(16)
_cell_length_c 25.487(5)
_cell_measurement_reflns_used 2367
_cell_measurement_temperature 567(2)
_cell_measurement_theta_max 29.0
_cell_measurement_theta_min 2.5
_cell_volume 951.7(3)
_computing_cell_refinement
;
SAINT (Bruker, 2014)
;
_computing_data_collection
;
APEX2 (Bruker, 2014)
;
_computing_data_reduction
;
SAINT (Bruker, 2014)
;
_computing_molecular_graphics
;
<i>Mercury</i> (Macrae <i>et al.</i>,  2020)
;
_computing_publication_material
;
<i>SHELXL2019/2</i> (Sheldrick, 2015b)
;
_computing_structure_refinement
;
<i>SHELXL2019/2</i> (Sheldrick, 2015b)
;
_computing_structure_solution
;
<i>SHELXT2018/2</i> (Sheldrick, 2015a)
;
_diffrn_ambient_temperature 567(2)
_diffrn_detector_area_resol_mean 0.97
_diffrn_measured_fraction_theta_full 0.992
_diffrn_measured_fraction_theta_max 0.994
_diffrn_measurement_device_type 'Bruker SMART APEXII CCD'
_diffrn_measurement_method '\f and \W scans'
_diffrn_radiation_monochromator Graphite
_diffrn_radiation_type MoK\a
_diffrn_radiation_wavelength 0.71073
_diffrn_reflns_av_R_equivalents 0.0367
_diffrn_reflns_av_unetI/netI 0.0191
_diffrn_reflns_limit_h_max 5
_diffrn_reflns_limit_h_min -5
_diffrn_reflns_limit_k_max 11
_diffrn_reflns_limit_k_min -11
_diffrn_reflns_limit_l_max 33
_diffrn_reflns_limit_l_min -33
_diffrn_reflns_number 21643
_diffrn_reflns_theta_full 25.000
_diffrn_reflns_theta_max 28.259
_diffrn_reflns_theta_min 2.772
_diffrn_source 'fine-focus sealed tube'
_exptl_absorpt_coefficient_mu 4.288
_exptl_absorpt_correction_T_max 0.401
_exptl_absorpt_correction_T_min 0.225
_exptl_absorpt_correction_type multi-scan
_exptl_absorpt_process_details
;
(SADABS; Krause <i>et al.</i>,  2015)
;
_exptl_crystal_colour 'pale yellow'
_exptl_crystal_density_diffrn 1.710
_exptl_crystal_description Prism
_exptl_crystal_F_000 488
_exptl_crystal_size_max 0.320
_exptl_crystal_size_mid 0.270
_exptl_crystal_size_min 0.210
_refine_diff_density_max 0.532
_refine_diff_density_min -0.447
_refine_ls_extinction_method none
_refine_ls_goodness_of_fit_ref 1.036
_refine_ls_hydrogen_treatment mixed
_refine_ls_matrix_type full
_refine_ls_number_constraints 0.12
_refine_ls_number_parameters 126
_refine_ls_number_reflns 2353
_refine_ls_number_restraints 0
_refine_ls_restrained_S_all 1.036
_refine_ls_R_factor_all 0.0433
_refine_ls_R_factor_gt 0.0316
_refine_ls_shift/su_max 0.001
_refine_ls_shift/su_mean 0.000
_refine_ls_structure_factor_coef Fsqd
_refine_ls_weighting_details 'w=1/[\s^2^(Fo^2^)+(0.0216P)^2^+0.6676P] where P=(Fo^2^+2Fc^2^)/3'
_refine_ls_weighting_scheme calc
_refine_ls_wR_factor_gt 0.0649
_refine_ls_wR_factor_ref 0.0689
_reflns_number_gt 1910
_reflns_number_total 2353
_reflns_threshold_expression 'I > 2\s(I)'
_cod_data_source_file oi2013.cif
_cod_data_source_block I
_cod_original_sg_symbol_H-M 'P 21/c'
_cod_database_code 2023313
_shelx_space_group_comment
;
The symmetry employed for this shelxl refinement is uniquely defined
by the following loop, which should always be used as a source of
symmetry information in preference to the above space-group names.
They are only intended as comments.
;
_shelx_estimated_absorpt_t_min 0.341
_shelx_estimated_absorpt_t_max 0.466

loop_
_space_group_symop_operation_xyz
'x, y, z'
'-x, y+1/2, -z+1/2'
'-x, -y, -z'
'x, -y-1/2, z-1/2'

loop_
_atom_site_type_symbol
_atom_site_label
_atom_site_fract_x
_atom_site_fract_y
_atom_site_fract_z
_atom_site_U_iso_or_equiv
_atom_site_adp_type
_atom_site_calc_flag
_atom_site_occupancy
_atom_site_disorder_assembly
_atom_site_disorder_group
Br Br1 0.50981(7) 0.23668(3) 0.33291(2) 0.06255(12) Uani d 1 . .
O O1 0.6756(4) 0.71953(17) 0.44789(6) 0.0519(4) Uani d 1 . .
O O2 0.4245(5) 0.91607(19) 0.41176(7) 0.0678(5) Uani d 1 . .
N N2 0.0811(7) 0.8705(3) 0.31867(10) 0.0679(7) Uani d 1 . .
C C1 0.3910(5) 0.6820(2) 0.36780(8) 0.0389(4) Uani d 1 . .
C C2 0.1949(6) 0.7303(2) 0.32486(8) 0.0451(5) Uani d 1 . .
C C3 0.1106(6) 0.6220(3) 0.28677(9) 0.0511(6) Uani d 1 . .
H H3 -0.019460 0.651860 0.258076 0.061 Uiso calc 1 . .
N N1 0.2016(5) 0.4817(2) 0.28864(7) 0.0480(5) Uani d 1 . .
C C4 0.3867(5) 0.4403(2) 0.32981(8) 0.0419(5) Uani d 1 . .
C C5 0.4870(5) 0.5336(2) 0.36960(8) 0.0414(5) Uani d 1 . .
H H5 0.617469 0.498569 0.397470 0.050 Uiso calc 1 . .
C C6 0.4947(6) 0.7863(3) 0.41030(8) 0.0455(5) Uani d 1 . .
C C7 0.7917(7) 0.8112(3) 0.49174(9) 0.0558(6) Uani d 1 . .
H H7A 0.612483 0.860208 0.507725 0.067 Uiso calc 1 . .
H H7B 0.938171 0.886598 0.479721 0.067 Uiso calc 1 . .
C C8 0.9601(8) 0.7121(4) 0.53018(11) 0.0737(8) Uani d 1 . .
H H8A 1.039906 0.769478 0.559719 0.111 Uiso calc 1 . .
H H8B 0.812758 0.638136 0.541835 0.111 Uiso calc 1 . .
H H8C 1.137029 0.664411 0.513954 0.111 Uiso calc 1 . .
H H2A -0.018(6) 0.889(3) 0.2911(12) 0.064(8) Uiso d 1 . .
H H2B 0.141(7) 0.934(3) 0.3432(12) 0.067(9) Uiso d 1 . .

loop_
_atom_site_aniso_label
_atom_site_aniso_U_11
_atom_site_aniso_U_22
_atom_site_aniso_U_33
_atom_site_aniso_U_12
_atom_site_aniso_U_13
_atom_site_aniso_U_23
Br1 0.07039(19) 0.04411(15) 0.0714(2) 0.00444(12) -0.01747(13) -0.01644(12)
O1 0.0718(11) 0.0421(8) 0.0399(8) 0.0006(7) -0.0200(7) -0.0075(7)
O2 0.1044(15) 0.0396(9) 0.0572(11) 0.0078(9) -0.0225(10) -0.0068(8)
N2 0.102(2) 0.0467(12) 0.0519(14) 0.0056(12) -0.0313(13) 0.0091(10)
C1 0.0475(12) 0.0382(10) 0.0304(10) -0.0056(9) -0.0048(9) 0.0015(8)
C2 0.0559(13) 0.0426(11) 0.0359(11) -0.0058(10) -0.0073(9) 0.0083(9)
C3 0.0625(15) 0.0560(14) 0.0334(11) -0.0075(11) -0.0139(10) 0.0050(10)
N1 0.0569(12) 0.0513(11) 0.0349(9) -0.0085(9) -0.0090(8) -0.0041(8)
C4 0.0460(12) 0.0399(11) 0.0394(11) -0.0056(9) -0.0026(9) -0.0042(9)
C5 0.0488(12) 0.0414(11) 0.0331(10) -0.0033(9) -0.0090(9) 0.0005(8)
C6 0.0589(14) 0.0401(11) 0.0367(11) -0.0036(10) -0.0069(10) -0.0005(8)
C7 0.0683(16) 0.0557(14) 0.0418(12) -0.0052(12) -0.0159(11) -0.0167(11)
C8 0.080(2) 0.091(2) 0.0478(15) -0.0032(17) -0.0203(14) -0.0065(14)

loop_
_atom_type_symbol
_atom_type_description
_atom_type_scat_dispersion_real
_atom_type_scat_dispersion_imag
_atom_type_scat_source
C C 0.0033 0.0016 'International Tables Vol C Tables 4.2.6.8 and 6.1.1.4'
H H 0.0000 0.0000 'International Tables Vol C Tables 4.2.6.8 and 6.1.1.4'
Br Br -0.2901 2.4595 'International Tables Vol C Tables 4.2.6.8 and 6.1.1.4'
N N 0.0061 0.0033 'International Tables Vol C Tables 4.2.6.8 and 6.1.1.4'
O O 0.0106 0.0060 'International Tables Vol C Tables 4.2.6.8 and 6.1.1.4'

loop_
_geom_angle_atom_site_label_1
_geom_angle_atom_site_label_2
_geom_angle_atom_site_label_3
_geom_angle_site_symmetry_1
_geom_angle_site_symmetry_3
_geom_angle
_geom_angle_publ_flag
C6 O1 C7 . . 117.00(18) ?
C2 N2 H2A . . 117(2) ?
C2 N2 H2B . . 115.9(19) ?
H2A N2 H2B . . 127(3) ?
C5 C1 C2 . . 118.54(19) ?
C5 C1 C6 . . 120.56(19) ?
C2 C1 C6 . . 120.9(2) ?
N2 C2 C1 . . 124.5(2) ?
N2 C2 C3 . . 119.3(2) ?
C1 C2 C3 . . 116.2(2) ?
N1 C3 C2 . . 125.1(2) ?
N1 C3 H3 . . 117.4 ?
C2 C3 H3 . . 117.4 ?
C3 N1 C4 . . 116.92(19) ?
N1 C4 C5 . . 124.2(2) ?
N1 C4 Br1 . . 116.65(15) ?
C5 C4 Br1 . . 119.19(16) ?
C4 C5 C1 . . 119.1(2) ?
C4 C5 H5 . . 120.5 ?
C1 C5 H5 . . 120.5 ?
O2 C6 O1 1 . 123.0(2) ?
O2 C6 O1 . . 123.0(2) ?
O2 C6 C1 1 . 125.0(2) ?
O2 C6 C1 . . 125.0(2) ?
O1 C6 C1 . . 112.08(19) ?
O1 C7 C8 . . 107.4(2) ?
O1 C7 H7A . . 110.2 ?
C8 C7 H7A . . 110.2 ?
O1 C7 H7B . . 110.2 ?
C8 C7 H7B . . 110.2 ?
H7A C7 H7B . . 108.5 ?
C7 C8 H8A . . 109.5 ?
C7 C8 H8B . . 109.5 ?
H8A C8 H8B . . 109.5 ?
C7 C8 H8C . . 109.5 ?
H8A C8 H8C . . 109.5 ?
H8B C8 H8C . . 109.5 ?

loop_
_geom_bond_atom_site_label_1
_geom_bond_atom_site_label_2
_geom_bond_site_symmetry_2
_geom_bond_distance
_geom_bond_publ_flag
Br1 C4 . 1.903(2) ?
O1 C6 . 1.335(3) ?
O1 C7 . 1.454(2) ?
O2 C6 . 1.204(3) ?
N2 C2 . 1.354(3) ?
N2 H2A . 0.82(3) ?
N2 H2B . 0.87(3) ?
C1 C5 . 1.393(3) ?
C1 C2 . 1.405(3) ?
C1 C6 . 1.483(3) ?
C2 C3 . 1.409(3) ?
C3 N1 . 1.318(3) ?
C3 H3 . 0.9300 ?
N1 C4 . 1.327(3) ?
C4 C5 . 1.368(3) ?
C5 H5 . 0.9300 ?
C7 C8 . 1.478(4) ?
C7 H7A . 0.9700 ?
C7 H7B . 0.9700 ?
C8 H8A . 0.9600 ?
C8 H8B . 0.9600 ?
C8 H8C . 0.9600 ?

loop_
_geom_hbond_atom_site_label_D
_geom_hbond_atom_site_label_H
_geom_hbond_atom_site_label_A
_geom_hbond_site_symmetry_A
_geom_hbond_distance_DH
_geom_hbond_distance_HA
_geom_hbond_distance_DA
_geom_hbond_angle_DHA
_geom_hbond_publ_flag
N2 H2B O2 1 0.87(3) 2.07(3) 2.746(3) 133(2) yes
C5 H5 O1 1 0.93 2.3700 2.694(3) 99.88(3) y
N2 H2A N1 2 0.82(3) 2.30(3) 3.096(3) 166(3) yes

loop_
_geom_torsion_atom_site_label_1
_geom_torsion_atom_site_label_2
_geom_torsion_atom_site_label_3
_geom_torsion_atom_site_label_4
_geom_torsion_site_symmetry_1
_geom_torsion_site_symmetry_2
_geom_torsion_site_symmetry_3
_geom_torsion_site_symmetry_4
_geom_torsion
_geom_torsion_publ_flag
C5 C1 C2 N2 . . . . 179.0(2) ?
C6 C1 C2 N2 . . . . -1.2(4) ?
C5 C1 C2 C3 . . . . 0.2(3) ?
C6 C1 C2 C3 . . . . -180.0(2) ?
N2 C2 C3 N1 . . . . -179.0(3) ?
C1 C2 C3 N1 . . . . -0.1(4) ?
C2 C3 N1 C4 . . . . 0.1(4) ?
C3 N1 C4 C5 . . . . -0.2(3) ?
C3 N1 C4 Br1 . . . . 178.77(18) ?
N1 C4 C5 C1 . . . . 0.3(4) ?
Br1 C4 C5 C1 . . . . -178.67(16) ?
C2 C1 C5 C4 . . . . -0.2(3) ?
C6 C1 C5 C4 . . . . 179.9(2) ?
C7 O1 C6 O2 . . . 1 -0.6(4) ?
C7 O1 C6 O2 . . . . -0.6(4) ?
C7 O1 C6 C1 . . . . 180.0(2) ?
C5 C1 C6 O2 . . . 1 179.6(2) ?
C2 C1 C6 O2 . . . 1 -0.2(4) ?
C5 C1 C6 O2 . . . . 179.6(2) ?
C2 C1 C6 O2 . . . . -0.2(4) ?
C5 C1 C6 O1 . . . . -1.0(3) ?
C2 C1 C6 O1 . . . . 179.1(2) ?
C6 O1 C7 C8 . . . . 175.2(2) ?
